data_4503405
loop_
_publ_author_name
'Li, Yitao'
'Meng, Xianggao'
'Cao, Liping'
'Wang, Yuzhou'
'Yin, Guodong'
'Gao, Meng'
'Wen, Lili'
'Wu, Anxin'

_publ_section_title
;
 Self-Assembly of Discrete and Polymeric Metal-Organic Frameworks via a
 Semirigid Glycoluril-Based Molecular Clip
;
_journal_issue 5
_journal_name_full 'Crystal Growth &amp; Design'
_journal_page_first 1645
_journal_paper_doi 10.1021/cg701090c
_journal_volume 8
_journal_year 2008
_chemical_formula_sum 'C26 H32 N8 O7'
_chemical_formula_weight 568.60
_chemical_name_systematic
; 
 ? 
;
_space_group_IT_number 14
_symmetry_cell_setting monoclinic
_symmetry_space_group_name_Hall '-P 2ybc'
_symmetry_space_group_name_H-M 'P 1 21/c 1'
_atom_sites_solution_hydrogens geom
_atom_sites_solution_primary direct
_atom_sites_solution_secondary difmap
_audit_creation_method SHELXL-97
_cell_angle_alpha 90.00
_cell_angle_beta 104.1320(10)
_cell_angle_gamma 90.00
_cell_formula_units_Z 4
_cell_length_a 14.1298(9)
_cell_length_b 13.6795(9)
_cell_length_c 14.4505(9)
_cell_measurement_reflns_used 2848
_cell_measurement_temperature 292(2)
_cell_measurement_theta_max 20.67
_cell_measurement_theta_min 2.34
_cell_volume 2708.6(3)
_computing_cell_refinement 'Bruker SMART'
_computing_data_collection 'Bruker SMART'
_computing_data_reduction 'Bruker SAINT'
_computing_molecular_graphics 'Bruker SHELXTL'
_computing_publication_material 'Bruker SHELXTL'
_computing_structure_refinement 'SHELXL-97 (Sheldrick, 1997)'
_computing_structure_solution 'SHELXS-97 (Sheldrick, 1990)'
_diffrn_ambient_temperature 292(2)
_diffrn_measured_fraction_theta_full 0.997
_diffrn_measured_fraction_theta_max 0.997
_diffrn_measurement_device_type 'CCD area detector'
_diffrn_measurement_method 'phi and omega scans'
_diffrn_radiation_monochromator graphite
_diffrn_radiation_source 'fine-focus sealed tube'
_diffrn_radiation_type MoK\a
_diffrn_radiation_wavelength 0.71073
_diffrn_reflns_av_R_equivalents 0.0573
_diffrn_reflns_av_sigmaI/netI 0.0506
_diffrn_reflns_limit_h_max 17
_diffrn_reflns_limit_h_min -17
_diffrn_reflns_limit_k_max 16
_diffrn_reflns_limit_k_min -16
_diffrn_reflns_limit_l_max 17
_diffrn_reflns_limit_l_min -17
_diffrn_reflns_number 24735
_diffrn_reflns_theta_full 26.00
_diffrn_reflns_theta_max 26.00
_diffrn_reflns_theta_min 1.49
_exptl_absorpt_coefficient_mu 0.104
_exptl_absorpt_correction_T_max 0.9897
_exptl_absorpt_correction_T_min 0.9795
_exptl_absorpt_correction_type none
_exptl_crystal_colour colorless
_exptl_crystal_density_diffrn 1.394
_exptl_crystal_density_meas 0
_exptl_crystal_density_method 'not measured'
_exptl_crystal_description block
_exptl_crystal_F_000 1200
_exptl_crystal_size_max 0.20
_exptl_crystal_size_mid 0.13
_exptl_crystal_size_min 0.10
_refine_diff_density_max 0.319
_refine_diff_density_min -0.424
_refine_diff_density_rms 0.054
_refine_ls_extinction_method none
_refine_ls_goodness_of_fit_ref 1.044
_refine_ls_hydrogen_treatment mixed
_refine_ls_matrix_type full
_refine_ls_number_parameters 372
_refine_ls_number_reflns 5314
_refine_ls_number_restraints 0
_refine_ls_restrained_S_all 1.044
_refine_ls_R_factor_all 0.1068
_refine_ls_R_factor_gt 0.0652
_refine_ls_shift/su_max 0.001
_refine_ls_shift/su_mean 0.000
_refine_ls_structure_factor_coef Fsqd
_refine_ls_weighting_details 'calc w=1/[\s^2^(Fo^2^)+(0.1046P)^2^+0.0000P] where P=(Fo^2^+2Fc^2^)/3'
_refine_ls_weighting_scheme calc
_refine_ls_wR_factor_gt 0.1695
_refine_ls_wR_factor_ref 0.1894
_reflns_number_gt 3372
_reflns_number_total 5314
_reflns_threshold_expression >2sigma(I)
_cod_data_source_file cg701090c-file001.cif
_cod_data_source_block 070723bm
_cod_depositor_comments
;
The following automatic conversions were performed:

'_symmetry_cell_setting' value 'Monoclinic' changed to 'monoclinic'
according to /home/saulius/struct/CIF-dictionaries/cif_core.dic
dictionary named 'cif_core.dic' version 2.4.1 from 2010-06-29.

Automatic conversion script
Id: cif_fix_values 1715 2011-07-08 13:25:40Z adriana 
;
_cod_original_sg_symbol_H-M P2(1)/c
_cod_database_code 4503405

loop_
_symmetry_equiv_pos_as_xyz
'x, y, z'
'-x, y+1/2, -z+1/2'
'-x, -y, -z'
'x, -y-1/2, z-1/2'

loop_
_atom_site_label
_atom_site_type_symbol
_atom_site_fract_x
_atom_site_fract_y
_atom_site_fract_z
_atom_site_U_iso_or_equiv
_atom_site_adp_type
_atom_site_occupancy
_atom_site_symmetry_multiplicity
_atom_site_calc_flag
_atom_site_refinement_flags
C1 C 0.3065(3) 0.7259(3) 0.4624(3) 0.0801(10) Uani 1 1 d .
H1 H 0.2412 0.7332 0.4632 0.096 Uiso 1 1 calc R
C2 C 0.3673(3) 0.8052(3) 0.4765(3) 0.1015(14) Uani 1 1 d .
H2 H 0.3408 0.8654 0.4863 0.122 Uiso 1 1 calc R
N1 N 0.4602(3) 0.8026(3) 0.4772(3) 0.1014(11) Uani 1 1 d .
C4 C 0.4950(3) 0.7151(4) 0.4621(3) 0.0897(12) Uani 1 1 d .
H4 H 0.5608 0.7104 0.4627 0.108 Uiso 1 1 calc R
C5 C 0.4397(3) 0.6311(3) 0.4457(2) 0.0696(9) Uani 1 1 d .
H5 H 0.4674 0.5722 0.4338 0.084 Uiso 1 1 calc R
C6 C 0.3421(2) 0.6359(2) 0.44713(19) 0.0550(7) Uani 1 1 d .
C7 C 0.2824(2) 0.5446(2) 0.4383(2) 0.0548(7) Uani 1 1 d .
H7A H 0.3023 0.5010 0.3937 0.066 Uiso 1 1 calc R
H7B H 0.2962 0.5121 0.4999 0.066 Uiso 1 1 calc R
C8 C 0.1205(2) 0.4792(2) 0.4282(2) 0.0572(8) Uani 1 1 d .
H8A H 0.0530 0.4995 0.4187 0.069 Uiso 1 1 calc R
H8B H 0.1447 0.4618 0.4948 0.069 Uiso 1 1 calc R
C9 C 0.1448(2) 0.58427(18) 0.30459(18) 0.0478(7) Uani 1 1 d .
H9A H 0.0790 0.6101 0.2914 0.057 Uiso 1 1 calc R
H9B H 0.1868 0.6347 0.2892 0.057 Uiso 1 1 calc R
C10 C 0.1994(2) 0.32493(19) 0.39433(19) 0.0458(7) Uani 1 1 d .
C11 C 0.22702(18) 0.47881(19) 0.20845(17) 0.0413(6) Uani 1 1 d .
C12 C 0.10089(18) 0.41022(18) 0.26666(18) 0.0417(6) Uani 1 1 d .
C13 C -0.0104(2) 0.4058(2) 0.22782(19) 0.0487(7) Uani 1 1 d .
C14 C -0.1525(2) 0.4853(3) 0.1413(2) 0.0674(9) Uani 1 1 d .
H14A H -0.1763 0.4204 0.1208 0.081 Uiso 1 1 calc R
H14B H -0.1835 0.5067 0.1907 0.081 Uiso 1 1 calc R
C15 C -0.1757(3) 0.5525(3) 0.0609(3) 0.0809(10) Uani 1 1 d .
H15A H -0.1522 0.6166 0.0818 0.121 Uiso 1 1 calc R
H15B H -0.2452 0.5548 0.0357 0.121 Uiso 1 1 calc R
H15C H -0.1452 0.5305 0.0121 0.121 Uiso 1 1 calc R
C16 C 0.15652(17) 0.32737(17) 0.22744(17) 0.0396(6) Uani 1 1 d .
C17 C 0.09326(19) 0.2567(2) 0.15521(19) 0.0464(7) Uani 1 1 d .
C18 C -0.0190(2) 0.2491(2) 0.0046(2) 0.0583(8) Uani 1 1 d .
H18A H -0.0630 0.2101 0.0315 0.070 Uiso 1 1 calc R
H18B H 0.0185 0.2055 -0.0256 0.070 Uiso 1 1 calc R
C19 C -0.0754(3) 0.3180(3) -0.0666(2) 0.0838(11) Uani 1 1 d .
H19A H -0.1134 0.3600 -0.0365 0.126 Uiso 1 1 calc R
H19B H -0.1181 0.2820 -0.1169 0.126 Uiso 1 1 calc R
H19C H -0.0314 0.3567 -0.0925 0.126 Uiso 1 1 calc R
C20 C 0.2975(2) 0.22654(19) 0.3095(2) 0.0498(7) Uani 1 1 d .
H20A H 0.2832 0.1710 0.2666 0.060 Uiso 1 1 calc R
H20B H 0.3298 0.2027 0.3726 0.060 Uiso 1 1 calc R
C21 C 0.31235(19) 0.3292(2) 0.18005(18) 0.0469(7) Uani 1 1 d .
H21A H 0.3553 0.3726 0.1562 0.056 Uiso 1 1 calc R
H21B H 0.2970 0.2738 0.1371 0.056 Uiso 1 1 calc R
C22 C 0.4560(2) 0.2503(2) 0.2785(2) 0.0547(7) Uani 1 1 d .
H22A H 0.4497 0.2108 0.2216 0.066 Uiso 1 1 calc R
H22B H 0.4729 0.2069 0.3331 0.066 Uiso 1 1 calc R
C23 C 0.53799(19) 0.3221(2) 0.28424(18) 0.0481(7) Uani 1 1 d .
C24 C 0.5282(2) 0.4218(2) 0.2948(2) 0.0599(8) Uani 1 1 d .
H24 H 0.4682 0.4486 0.2969 0.072 Uiso 1 1 calc R
C25 C 0.6085(2) 0.4802(2) 0.3022(3) 0.0735(9) Uani 1 1 d .
H25 H 0.6002 0.5469 0.3099 0.088 Uiso 1 1 calc R
N8 N 0.6964(2) 0.4501(2) 0.2994(2) 0.0783(8) Uani 1 1 d .
C27 C 0.7045(2) 0.3554(3) 0.2874(2) 0.0730(9) Uani 1 1 d .
H27 H 0.7648 0.3315 0.2829 0.088 Uiso 1 1 calc R
C28 C 0.6299(2) 0.2892(2) 0.2810(2) 0.0643(8) Uani 1 1 d .
H28 H 0.6411 0.2229 0.2745 0.077 Uiso 1 1 calc R
N2 N 0.17724(17) 0.56082(16) 0.40635(16) 0.0517(6) Uani 1 1 d .
N3 N 0.12458(16) 0.39240(15) 0.36888(15) 0.0464(6) Uani 1 1 d .
N4 N 0.14649(15) 0.49923(14) 0.24343(14) 0.0413(5) Uani 1 1 d .
N5 N 0.20757(15) 0.27623(14) 0.31285(14) 0.0426(5) Uani 1 1 d .
N6 N 0.22314(14) 0.38062(15) 0.18336(13) 0.0392(5) Uani 1 1 d .
N7 N 0.36121(15) 0.29534(16) 0.27600(15) 0.0468(6) Uani 1 1 d .
O1 O 0.24574(16) 0.30783(14) 0.47502(14) 0.0616(6) Uani 1 1 d .
O2 O 0.28769(13) 0.53708(13) 0.19740(13) 0.0540(5) Uani 1 1 d .
O3 O -0.05604(15) 0.33654(16) 0.24376(18) 0.0780(7) Uani 1 1 d .
O4 O -0.04600(12) 0.48326(13) 0.17856(13) 0.0526(5) Uani 1 1 d .
O5 O 0.08948(15) 0.16998(15) 0.16662(16) 0.0701(6) Uani 1 1 d .
O6 O 0.04629(13) 0.30496(13) 0.07959(12) 0.0501(5) Uani 1 1 d .
O7 O 0.5690(6) 0.9643(6) 0.5319(11) 0.475(8) Uani 1 1 d .
H7C H 0.5381 0.9252 0.5595 0.713 Uiso 1 1 d R
H7D H 0.6005 0.9303 0.5003 0.713 Uiso 1 1 d R

loop_
_atom_site_aniso_label
_atom_site_aniso_U_11
_atom_site_aniso_U_22
_atom_site_aniso_U_33
_atom_site_aniso_U_23
_atom_site_aniso_U_13
_atom_site_aniso_U_12
C1 0.062(2) 0.068(2) 0.102(3) -0.0114(19) 0.004(2) 0.0009(18)
C2 0.074(3) 0.072(3) 0.136(4) -0.004(2) -0.019(3) -0.004(2)
N1 0.095(3) 0.102(3) 0.089(2) 0.002(2) -0.012(2) -0.028(2)
C4 0.071(3) 0.133(4) 0.062(2) 0.002(2) 0.0108(19) -0.024(3)
C5 0.062(2) 0.092(2) 0.0527(18) -0.0045(17) 0.0107(16) -0.0015(19)
C6 0.0565(19) 0.0636(19) 0.0407(15) 0.0001(13) 0.0038(13) 0.0012(15)
C7 0.0549(19) 0.0560(18) 0.0507(17) -0.0026(13) 0.0072(14) 0.0064(14)
C8 0.0573(19) 0.0636(18) 0.0562(17) 0.0037(15) 0.0244(15) 0.0068(15)
C9 0.0443(16) 0.0447(15) 0.0539(17) 0.0014(13) 0.0110(13) 0.0010(12)
C10 0.0446(16) 0.0505(16) 0.0444(16) 0.0108(13) 0.0147(13) -0.0036(13)
C11 0.0388(15) 0.0466(15) 0.0371(14) 0.0097(11) 0.0068(11) -0.0022(12)
C12 0.0384(15) 0.0411(14) 0.0464(15) 0.0085(11) 0.0115(12) -0.0018(11)
C13 0.0388(16) 0.0528(16) 0.0568(17) 0.0095(14) 0.0165(13) 0.0026(13)
C14 0.0365(17) 0.084(2) 0.077(2) 0.0129(18) 0.0033(15) 0.0059(15)
C15 0.064(2) 0.083(2) 0.091(3) 0.015(2) 0.0106(19) 0.0130(19)
C16 0.0330(14) 0.0419(14) 0.0443(14) 0.0049(11) 0.0101(11) -0.0037(11)
C17 0.0392(16) 0.0441(16) 0.0562(17) 0.0036(13) 0.0122(13) -0.0036(12)
C18 0.0511(18) 0.0609(18) 0.0594(18) -0.0198(15) 0.0071(15) -0.0121(15)
C19 0.090(3) 0.089(3) 0.061(2) 0.0057(19) -0.0044(19) -0.021(2)
C20 0.0477(17) 0.0469(15) 0.0559(17) 0.0055(12) 0.0148(14) 0.0034(12)
C21 0.0454(16) 0.0518(16) 0.0456(15) -0.0016(12) 0.0150(13) -0.0027(13)
C22 0.0487(18) 0.0528(17) 0.0641(19) -0.0058(14) 0.0164(15) 0.0029(14)
C23 0.0425(16) 0.0550(17) 0.0469(15) -0.0034(13) 0.0111(13) -0.0032(13)
C24 0.0458(18) 0.0626(19) 0.074(2) -0.0034(15) 0.0192(16) 0.0059(15)
C25 0.064(2) 0.0567(19) 0.101(3) 0.0037(18) 0.023(2) -0.0072(17)
N8 0.0552(18) 0.083(2) 0.100(2) 0.0106(17) 0.0258(16) -0.0105(15)
C27 0.0453(19) 0.087(3) 0.092(3) 0.006(2) 0.0260(18) 0.0035(18)
C28 0.058(2) 0.0600(18) 0.078(2) -0.0026(16) 0.0224(17) 0.0116(16)
N2 0.0502(15) 0.0537(14) 0.0514(14) 0.0002(11) 0.0130(11) 0.0048(11)
N3 0.0474(14) 0.0498(13) 0.0465(13) 0.0077(10) 0.0202(11) 0.0021(10)
N4 0.0374(12) 0.0412(12) 0.0454(12) 0.0063(9) 0.0105(10) -0.0014(9)
N5 0.0428(13) 0.0436(12) 0.0428(12) 0.0097(9) 0.0132(10) 0.0027(10)
N6 0.0345(12) 0.0452(12) 0.0391(12) 0.0052(9) 0.0112(9) -0.0033(9)
N7 0.0383(13) 0.0502(13) 0.0532(14) 0.0051(10) 0.0139(11) 0.0023(10)
O1 0.0726(14) 0.0668(13) 0.0458(12) 0.0147(10) 0.0151(11) 0.0058(11)
O2 0.0456(11) 0.0531(11) 0.0660(13) 0.0067(9) 0.0190(10) -0.0125(9)
O3 0.0458(13) 0.0719(14) 0.1180(19) 0.0277(13) 0.0233(13) -0.0092(11)
O4 0.0351(11) 0.0578(11) 0.0628(12) 0.0123(9) 0.0078(9) 0.0038(9)
O5 0.0644(14) 0.0464(13) 0.0895(16) 0.0059(11) -0.0003(12) -0.0088(10)
O6 0.0489(11) 0.0468(10) 0.0483(11) -0.0002(9) -0.0001(9) -0.0066(9)
O7 0.274(10) 0.226(8) 0.86(3) 0.065(12) 0.020(13) -0.053(7)

loop_
_atom_type_symbol
_atom_type_description
_atom_type_scat_dispersion_real
_atom_type_scat_dispersion_imag
_atom_type_scat_source
C C 0.0033 0.0016 'International Tables Vol C Tables 4.2.6.8 and 6.1.1.4'
H H 0.0000 0.0000 'International Tables Vol C Tables 4.2.6.8 and 6.1.1.4'
N N 0.0061 0.0033 'International Tables Vol C Tables 4.2.6.8 and 6.1.1.4'
O O 0.0106 0.0060 'International Tables Vol C Tables 4.2.6.8 and 6.1.1.4'

loop_
_geom_angle_atom_site_label_1
_geom_angle_atom_site_label_2
_geom_angle_atom_site_label_3
_geom_angle
C6 C1 C2 119.7(4)
C6 C1 H1 120.2
C2 C1 H1 120.2
N1 C2 C1 124.9(4)
N1 C2 H2 117.6
C1 C2 H2 117.6
C2 N1 C4 115.6(4)
N1 C4 C5 124.2(4)
N1 C4 H4 117.9
C5 C4 H4 117.9
C4 C5 C6 118.9(4)
C4 C5 H5 120.5
C6 C5 H5 120.5
C1 C6 C5 116.8(3)
C1 C6 C7 123.0(3)
C5 C6 C7 120.2(3)
N2 C7 C6 114.1(2)
N2 C7 H7A 108.7
C6 C7 H7A 108.7
N2 C7 H7B 108.7
C6 C7 H7B 108.7
H7A C7 H7B 107.6
N2 C8 N3 113.0(2)
N2 C8 H8A 109.0
N3 C8 H8A 109.0
N2 C8 H8B 109.0
N3 C8 H8B 109.0
H8A C8 H8B 107.8
N4 C9 N2 112.6(2)
N4 C9 H9A 109.1
N2 C9 H9A 109.1
N4 C9 H9B 109.1
N2 C9 H9B 109.1
H9A C9 H9B 107.8
O1 C10 N5 126.0(3)
O1 C10 N3 125.6(2)
N5 C10 N3 108.2(2)
O2 C11 N4 126.1(2)
O2 C11 N6 125.9(2)
N4 C11 N6 107.9(2)
N3 C12 N4 111.7(2)
N3 C12 C13 109.03(19)
N4 C12 C13 114.8(2)
N3 C12 C16 103.63(19)
N4 C12 C16 103.48(18)
C13 C12 C16 113.5(2)
O3 C13 O4 126.2(3)
O3 C13 C12 120.8(2)
O4 C13 C12 113.0(2)
C15 C14 O4 108.4(3)
C15 C14 H14A 110.0
O4 C14 H14A 110.0
C15 C14 H14B 110.0
O4 C14 H14B 110.0
H14A C14 H14B 108.4
C14 C15 H15A 109.5
C14 C15 H15B 109.5
H15A C15 H15B 109.5
C14 C15 H15C 109.5
H15A C15 H15C 109.5
H15B C15 H15C 109.5
N5 C16 N6 111.96(19)
N5 C16 C17 111.1(2)
N6 C16 C17 110.40(19)
N5 C16 C12 103.37(19)
N6 C16 C12 103.43(18)
C17 C16 C12 116.2(2)
O5 C17 O6 125.6(3)
O5 C17 C16 124.4(3)
O6 C17 C16 110.0(2)
O6 C18 C19 108.7(2)
O6 C18 H18A 110.0
C19 C18 H18A 110.0
O6 C18 H18B 110.0
C19 C18 H18B 110.0
H18A C18 H18B 108.3
C18 C19 H19A 109.5
C18 C19 H19B 109.5
H19A C19 H19B 109.5
C18 C19 H19C 109.5
H19A C19 H19C 109.5
H19B C19 H19C 109.5
N5 C20 N7 108.9(2)
N5 C20 H20A 109.9
N7 C20 H20A 109.9
N5 C20 H20B 109.9
N7 C20 H20B 109.9
H20A C20 H20B 108.3
N6 C21 N7 109.50(19)
N6 C21 H21A 109.8
N7 C21 H21A 109.8
N6 C21 H21B 109.8
N7 C21 H21B 109.8
H21A C21 H21B 108.2
N7 C22 C23 114.4(2)
N7 C22 H22A 108.7
C23 C22 H22A 108.7
N7 C22 H22B 108.7
C23 C22 H22B 108.7
H22A C22 H22B 107.6
C24 C23 C28 116.3(3)
C24 C23 C22 123.5(3)
C28 C23 C22 120.1(3)
C25 C24 C23 118.7(3)
C25 C24 H24 120.7
C23 C24 H24 120.7
N8 C25 C24 125.8(3)
N8 C25 H25 117.1
C24 C25 H25 117.1
C27 N8 C25 115.1(3)
N8 C27 C28 124.6(3)
N8 C27 H27 117.7
C28 C27 H27 117.7
C27 C28 C23 119.6(3)
C27 C28 H28 120.2
C23 C28 H28 120.2
C8 N2 C7 112.8(2)
C8 N2 C9 109.4(2)
C7 N2 C9 113.3(2)
C10 N3 C12 110.7(2)
C10 N3 C8 121.3(2)
C12 N3 C8 115.1(2)
C11 N4 C12 111.46(19)
C11 N4 C9 121.1(2)
C12 N4 C9 116.90(19)
C10 N5 C16 111.4(2)
C10 N5 C20 120.7(2)
C16 N5 C20 117.10(19)
C11 N6 C21 119.8(2)
C11 N6 C16 111.01(19)
C21 N6 C16 115.54(19)
C20 N7 C21 109.3(2)
C20 N7 C22 110.7(2)
C21 N7 C22 111.9(2)
C13 O4 C14 116.0(2)
C17 O6 C18 117.2(2)
H7C O7 H7D 107.7

loop_
_geom_bond_atom_site_label_1
_geom_bond_atom_site_label_2
_geom_bond_distance
C1 C6 1.368(4)
C1 C2 1.368(5)
C1 H1 0.9300
C2 N1 1.310(5)
C2 H2 0.9300
N1 C4 1.333(5)
C4 C5 1.376(5)
C4 H4 0.9300
C5 C6 1.387(4)
C5 H5 0.9300
C6 C7 1.495(4)
C7 N2 1.462(4)
C7 H7A 0.9700
C7 H7B 0.9700
C8 N2 1.453(3)
C8 N3 1.474(3)
C8 H8A 0.9700
C8 H8B 0.9700
C9 N4 1.464(3)
C9 N2 1.465(3)
C9 H9A 0.9700
C9 H9B 0.9700
C10 O1 1.213(3)
C10 N5 1.382(3)
C10 N3 1.384(3)
C11 O2 1.209(3)
C11 N4 1.382(3)
C11 N6 1.389(3)
C12 N3 1.453(3)
C12 N4 1.455(3)
C12 C13 1.536(4)
C12 C16 1.562(3)
C13 O3 1.200(3)
C13 O4 1.307(3)
C14 C15 1.455(4)
C14 O4 1.469(3)
C14 H14A 0.9700
C14 H14B 0.9700
C15 H15A 0.9600
C15 H15B 0.9600
C15 H15C 0.9600
C16 N5 1.449(3)
C16 N6 1.454(3)
C16 C17 1.539(4)
C17 O5 1.201(3)
C17 O6 1.310(3)
C18 O6 1.456(3)
C18 C19 1.476(4)
C18 H18A 0.9700
C18 H18B 0.9700
C19 H19A 0.9600
C19 H19B 0.9600
C19 H19C 0.9600
C20 N5 1.452(3)
C20 N7 1.464(3)
C20 H20A 0.9700
C20 H20B 0.9700
C21 N6 1.454(3)
C21 N7 1.465(3)
C21 H21A 0.9700
C21 H21B 0.9700
C22 N7 1.466(3)
C22 C23 1.506(4)
C22 H22A 0.9700
C22 H22B 0.9700
C23 C24 1.383(4)
C23 C28 1.386(4)
C24 C25 1.370(4)
C24 H24 0.9300
C25 N8 1.318(4)
C25 H25 0.9300
N8 C27 1.317(4)
C27 C28 1.375(4)
C27 H27 0.9300
C28 H28 0.9300
O7 H7C 0.8500
O7 H7D 0.8500

loop_
_geom_hbond_atom_site_label_D
_geom_hbond_atom_site_label_H
_geom_hbond_atom_site_label_A
_geom_hbond_distance_DH
_geom_hbond_distance_HA
_geom_hbond_distance_DA
_geom_hbond_angle_DHA
_geom_hbond_site_symmetry_A
C21 H21B O1 0.97 2.54 3.438(3) 154.7 4_565
O7 H7C N1 0.85 2.19 2.700(9) 118.4 .

loop_
_geom_torsion_atom_site_label_1
_geom_torsion_atom_site_label_2
_geom_torsion_atom_site_label_3
_geom_torsion_atom_site_label_4
_geom_torsion
C6 C1 C2 N1 -0.4(7)
C1 C2 N1 C4 0.5(7)
C2 N1 C4 C5 0.6(6)
N1 C4 C5 C6 -1.8(5)
C2 C1 C6 C5 -0.9(5)
C2 C1 C6 C7 175.3(3)
C4 C5 C6 C1 1.9(4)
C4 C5 C6 C7 -174.5(3)
C1 C6 C7 N2 25.1(4)
C5 C6 C7 N2 -158.8(3)
N3 C12 C13 O3 -52.6(3)
N4 C12 C13 O3 -178.8(3)
C16 C12 C13 O3 62.3(3)
N3 C12 C13 O4 127.1(2)
N4 C12 C13 O4 0.9(3)
C16 C12 C13 O4 -117.9(2)
N3 C12 C16 N5 -2.3(2)
N4 C12 C16 N5 114.4(2)
C13 C12 C16 N5 -120.5(2)
N3 C12 C16 N6 -119.2(2)
N4 C12 C16 N6 -2.5(2)
C13 C12 C16 N6 122.7(2)
N3 C12 C16 C17 119.7(2)
N4 C12 C16 C17 -123.6(2)
C13 C12 C16 C17 1.5(3)
N5 C16 C17 O5 -2.6(3)
N6 C16 C17 O5 122.3(3)
C12 C16 C17 O5 -120.4(3)
N5 C16 C17 O6 178.65(19)
N6 C16 C17 O6 -56.5(3)
C12 C16 C17 O6 60.8(3)
N7 C22 C23 C24 5.5(4)
N7 C22 C23 C28 -175.9(2)
C28 C23 C24 C25 -0.6(4)
C22 C23 C24 C25 178.0(3)
C23 C24 C25 N8 0.6(5)
C24 C25 N8 C27 0.8(5)
C25 N8 C27 C28 -2.1(5)
N8 C27 C28 C23 2.0(5)
C24 C23 C28 C27 -0.5(4)
C22 C23 C28 C27 -179.3(3)
N3 C8 N2 C7 -71.4(3)
N3 C8 N2 C9 55.6(3)
C6 C7 N2 C8 -160.8(2)
C6 C7 N2 C9 74.2(3)
N4 C9 N2 C8 -53.6(3)
N4 C9 N2 C7 73.1(3)
O1 C10 N3 C12 166.7(2)
N5 C10 N3 C12 -17.1(3)
O1 C10 N3 C8 27.4(4)
N5 C10 N3 C8 -156.5(2)
N4 C12 N3 C10 -99.0(2)
C13 C12 N3 C10 133.0(2)
C16 C12 N3 C10 11.7(3)
N4 C12 N3 C8 43.1(3)
C13 C12 N3 C8 -84.9(3)
C16 C12 N3 C8 153.8(2)
N2 C8 N3 C10 85.7(3)
N2 C8 N3 C12 -52.1(3)
O2 C11 N4 C12 -167.7(2)
N6 C11 N4 C12 15.5(3)
O2 C11 N4 C9 -24.0(4)
N6 C11 N4 C9 159.2(2)
N3 C12 N4 C11 103.2(2)
C13 C12 N4 C11 -132.0(2)
C16 C12 N4 C11 -7.7(3)
N3 C12 N4 C9 -42.2(3)
C13 C12 N4 C9 82.6(3)
C16 C12 N4 C9 -153.1(2)
N2 C9 N4 C11 -93.0(3)
N2 C9 N4 C12 48.9(3)
O1 C10 N5 C16 -168.4(2)
N3 C10 N5 C16 15.5(3)
O1 C10 N5 C20 -25.1(4)
N3 C10 N5 C20 158.8(2)
N6 C16 N5 C10 102.9(2)
C17 C16 N5 C10 -133.1(2)
C12 C16 N5 C10 -7.8(2)
N6 C16 N5 C20 -41.8(3)
C17 C16 N5 C20 82.2(3)
C12 C16 N5 C20 -152.5(2)
N7 C20 N5 C10 -89.5(3)
N7 C20 N5 C16 51.8(3)
O2 C11 N6 C21 27.1(4)
N4 C11 N6 C21 -156.1(2)
O2 C11 N6 C16 165.9(2)
N4 C11 N6 C16 -17.3(3)
N7 C21 N6 C11 83.9(3)
N7 C21 N6 C16 -53.1(3)
N5 C16 N6 C11 -98.7(2)
C17 C16 N6 C11 136.9(2)
C12 C16 N6 C11 12.0(2)
N5 C16 N6 C21 42.0(3)
C17 C16 N6 C21 -82.4(3)
C12 C16 N6 C21 152.6(2)
N5 C20 N7 C21 -60.6(3)
N5 C20 N7 C22 175.7(2)
N6 C21 N7 C20 62.0(3)
N6 C21 N7 C22 -175.1(2)
C23 C22 N7 C20 -156.6(2)
C23 C22 N7 C21 81.2(3)
O3 C13 O4 C14 1.2(4)
C12 C13 O4 C14 -178.4(2)
C15 C14 O4 C13 -158.0(3)
O5 C17 O6 C18 2.5(4)
C16 C17 O6 C18 -178.7(2)
C19 C18 O6 C17 171.5(2)
